data_2215092
loop_
_publ_author_name
'Rillema, D. Paul'
'Kirgan, Robert'
'Moore, Curtis'

_publ_section_title
;
 9-Oxo-4,5-diazoniafluorene sulfate
;
_journal_coeditor_code FL2152
_journal_issue 9
_journal_name_full 'Acta Crystallographica Section E'
_journal_page_first o3740
_journal_page_last o3740
_journal_paper_doi 10.1107/S1600536807038457
_journal_volume 63
_journal_year 2007
_chemical_formula_iupac 'C11 H8 N2 O1 2+, S O4 2-'
_chemical_formula_moiety 'C11 H8 N2 O1 2+, S O4 2-'
_chemical_formula_sum 'C11 H8 N2 O5 S'
_chemical_formula_weight 280.25
_chemical_name_systematic
;
9-Oxo-4,5-diazoniafluorene sulfate
;
_space_group_IT_number 62
_symmetry_cell_setting orthorhombic
_symmetry_space_group_name_Hall '-P 2ac 2n'
_symmetry_space_group_name_H-M 'P n m a'
_atom_sites_solution_hydrogens geom
_atom_sites_solution_primary direct
_atom_sites_solution_secondary difmap
_audit_creation_method SHELXL-97
_cell_angle_alpha 90.00
_cell_angle_beta 90.00
_cell_angle_gamma 90.00
_cell_formula_units_Z 4
_cell_length_a 11.9016(12)
_cell_length_b 11.9344(12)
_cell_length_c 7.8351(7)
_cell_measurement_reflns_used 2024
_cell_measurement_temperature 150(2)
_cell_measurement_theta_max 25.45
_cell_measurement_theta_min 3.11
_cell_volume 1112.89(19)
_computing_cell_refinement APEX2
_computing_data_collection 'APEX2 (Bruker, 2006)'
_computing_data_reduction 'SAINT (Bruker, 2006)'
_computing_molecular_graphics
;
ORTEP-3 (Farrugia, 1997)
;
_computing_publication_material SHELXTL
_computing_structure_refinement 'SHELXL97 (Sheldrick, 1997)'
_computing_structure_solution 'SHELXTL (Bruker, 2006)'
_diffrn_ambient_temperature 150(2)
_diffrn_measured_fraction_theta_full 0.989
_diffrn_measured_fraction_theta_max 0.989
_diffrn_measurement_device_type 'Bruker Kappa APEX II CCD area-detector'
_diffrn_measurement_method '\f and \w'
_diffrn_radiation_monochromator graphite
_diffrn_radiation_source 'fine-focus sealed tube'
_diffrn_radiation_type MoK\a
_diffrn_radiation_wavelength 0.71073
_diffrn_reflns_av_R_equivalents 0.1338
_diffrn_reflns_av_sigmaI/netI 0.0866
_diffrn_reflns_limit_h_max 10
_diffrn_reflns_limit_h_min -14
_diffrn_reflns_limit_k_max 14
_diffrn_reflns_limit_k_min -14
_diffrn_reflns_limit_l_max 9
_diffrn_reflns_limit_l_min -9
_diffrn_reflns_number 9704
_diffrn_reflns_theta_full 25.99
_diffrn_reflns_theta_max 25.99
_diffrn_reflns_theta_min 3.11
_exptl_absorpt_coefficient_mu 0.311
_exptl_absorpt_correction_T_max 0.9651
_exptl_absorpt_correction_T_min 0.9560
_exptl_absorpt_correction_type numerical
_exptl_absorpt_process_details '(SADABS; Sheldrick, 1997)'
_exptl_crystal_colour Colorless
_exptl_crystal_density_diffrn 1.673
_exptl_crystal_density_method 'not measured'
_exptl_crystal_description Block
_exptl_crystal_F_000 576
_exptl_crystal_size_max 0.15
_exptl_crystal_size_mid 0.13
_exptl_crystal_size_min 0.12
_refine_diff_density_max 0.352
_refine_diff_density_min -0.409
_refine_ls_extinction_method none
_refine_ls_goodness_of_fit_ref 1.072
_refine_ls_hydrogen_treatment constr
_refine_ls_matrix_type full
_refine_ls_number_parameters 94
_refine_ls_number_reflns 1140
_refine_ls_number_restraints 0
_refine_ls_restrained_S_all 1.072
_refine_ls_R_factor_all 0.0860
_refine_ls_R_factor_gt 0.0566
_refine_ls_shift/su_max 0.000
_refine_ls_shift/su_mean 0.000
_refine_ls_structure_factor_coef Fsqd
_refine_ls_weighting_details 'calc w=1/[\s^2^(Fo^2^)+(0.0556P)^2^+0.4328P] where P=(Fo^2^+2Fc^2^)/3'
_refine_ls_weighting_scheme calc
_refine_ls_wR_factor_gt 0.1221
_refine_ls_wR_factor_ref 0.1376
_reflns_number_gt 794
_reflns_number_total 1140
_reflns_threshold_expression I>2\s(I)
_cod_data_source_file fl2152.cif
_cod_data_source_block I
_cod_original_sg_symbol_Hall -P2ac2n
_cod_database_code 2215092
_cod_database_fobs_code 2215092

loop_
_symmetry_equiv_pos_as_xyz
'x, y, z'
'-x+1/2, -y, z+1/2'
'-x, y+1/2, -z'
'x+1/2, -y+1/2, -z+1/2'
'-x, -y, -z'
'x-1/2, y, -z-1/2'
'x, -y-1/2, z'
'-x-1/2, y-1/2, z-1/2'

loop_
_atom_site_type_symbol
_atom_site_label
_atom_site_fract_x
_atom_site_fract_y
_atom_site_fract_z
_atom_site_U_iso_or_equiv
_atom_site_adp_type
_atom_site_calc_flag
_atom_site_refinement_flags
_atom_site_occupancy
C C1 0.7931(3) 0.3118(2) 0.0791(4) 0.0184(7) Uani d . 1
C C2 0.7283(3) 0.4924(3) 0.0531(4) 0.0239(8) Uani d . 1
H H2 0.6695 0.5427 0.0239 0.029 Uiso calc R 1
C C3 0.8294(3) 0.5351(3) 0.1087(4) 0.0254(8) Uani d . 1
H H3 0.8394 0.6138 0.1182 0.031 Uiso calc R 1
C C4 0.9162(3) 0.4635(3) 0.1509(4) 0.0239(8) Uani d . 1
H H4 0.9863 0.4914 0.1903 0.029 Uiso calc R 1
C C5 0.8977(3) 0.3494(3) 0.1336(4) 0.0204(7) Uani d . 1
C C6 0.9715(4) 0.2500 0.1631(5) 0.0218(10) Uani d S 1
N N1 0.7103(2) 0.3809(2) 0.0387(3) 0.0209(6) Uani d . 1
H H1 0.6451 0.3549 0.0033 0.025 Uiso calc R 1
O O1 1.0703(3) 0.2500 0.2015(4) 0.0292(8) Uani d S 1
O O2 0.6620(3) 0.7500 0.1629(4) 0.0324(9) Uani d S 1
O O3 0.50345(19) 0.64879(17) 0.0518(3) 0.0260(6) Uani d . 1
O O4 0.4856(3) 0.7500 0.3159(4) 0.0326(9) Uani d S 1
S S1 0.54194(10) 0.7500 0.15386(13) 0.0199(4) Uani d S 1

loop_
_atom_site_aniso_label
_atom_site_aniso_U_11
_atom_site_aniso_U_22
_atom_site_aniso_U_33
_atom_site_aniso_U_12
_atom_site_aniso_U_13
_atom_site_aniso_U_23
C1 0.0169(18) 0.0198(15) 0.0186(15) 0.0004(14) 0.0038(14) 0.0017(12)
C2 0.025(2) 0.0187(16) 0.0277(17) -0.0010(15) 0.0020(15) -0.0002(13)
C3 0.029(2) 0.0190(16) 0.0287(17) -0.0034(15) 0.0040(15) -0.0045(13)
C4 0.022(2) 0.0264(17) 0.0236(16) -0.0079(15) 0.0034(14) -0.0059(13)
C5 0.0170(19) 0.0253(16) 0.0191(15) -0.0016(15) 0.0033(13) -0.0008(12)
C6 0.017(3) 0.032(3) 0.017(2) 0.000 0.0011(19) 0.000
N1 0.0183(16) 0.0207(14) 0.0238(14) -0.0024(12) -0.0011(11) -0.0010(10)
O1 0.021(2) 0.0406(19) 0.0264(16) 0.000 -0.0040(15) 0.000
O2 0.016(2) 0.0286(18) 0.053(2) 0.000 -0.0058(15) 0.000
O3 0.0276(14) 0.0200(12) 0.0304(12) -0.0006(11) -0.0048(11) -0.0035(9)
O4 0.034(2) 0.042(2) 0.0221(16) 0.000 0.0025(15) 0.000
S1 0.0160(7) 0.0192(6) 0.0246(6) 0.000 -0.0022(5) 0.000

loop_
_atom_type_symbol
_atom_type_description
_atom_type_scat_dispersion_real
_atom_type_scat_dispersion_imag
_atom_type_scat_source
C C 0.0033 0.0016 'International Tables Vol C Tables 4.2.6.8 and 6.1.1.4'
H H 0.0000 0.0000 'International Tables Vol C Tables 4.2.6.8 and 6.1.1.4'
N N 0.0061 0.0033 'International Tables Vol C Tables 4.2.6.8 and 6.1.1.4'
O O 0.0106 0.0060 'International Tables Vol C Tables 4.2.6.8 and 6.1.1.4'
S S 0.1246 0.1234 'International Tables Vol C Tables 4.2.6.8 and 6.1.1.4'

loop_
_geom_angle_atom_site_label_1
_geom_angle_atom_site_label_2
_geom_angle_atom_site_label_3
_geom_angle_site_symmetry_1
_geom_angle_site_symmetry_3
_geom_angle
N1 C1 C5 . . 122.7(3)
N1 C1 C1 . 7_565 128.54(17)
C5 C1 C1 . 7_565 108.80(17)
N1 C2 C3 . . 121.9(3)
N1 C2 H2 . . 119.0
C3 C2 H2 . . 119.0
C2 C3 C4 . . 120.0(3)
C2 C3 H3 . . 120.0
C4 C3 H3 . . 120.0
C3 C4 C5 . . 117.7(3)
C3 C4 H4 . . 121.1
C5 C4 H4 . . 121.1
C4 C5 C1 . . 119.3(3)
C4 C5 C6 . . 132.2(3)
C1 C5 C6 . . 108.6(3)
O1 C6 C5 . 7_565 127.45(18)
O1 C6 C5 . . 127.45(18)
C5 C6 C5 7_565 . 105.1(4)
C1 N1 C2 . . 118.4(3)
C1 N1 H1 . . 120.8
C2 N1 H1 . . 120.8
O2 S1 O4 . . 115.0(2)
O2 S1 O3 . . 109.11(12)
O4 S1 O3 . . 108.96(12)
O2 S1 O3 . 7_575 109.11(12)
O4 S1 O3 . 7_575 108.96(12)
O3 S1 O3 . 7_575 105.29(17)

loop_
_geom_bond_atom_site_label_1
_geom_bond_atom_site_label_2
_geom_bond_site_symmetry_2
_geom_bond_distance
C1 N1 . 1.323(4)
C1 C5 . 1.390(4)
C1 C1 7_565 1.476(6)
C2 N1 . 1.352(4)
C2 C3 . 1.377(5)
C2 H2 . 0.9500
C3 C4 . 1.381(5)
C3 H3 . 0.9500
C4 C5 . 1.386(4)
C4 H4 . 0.9500
C5 C6 . 1.494(4)
C6 O1 . 1.214(5)
C6 C5 7_565 1.494(4)
N1 H1 . 0.8800
O2 S1 . 1.430(3)
O3 S1 . 1.519(2)
O4 S1 . 1.436(3)
S1 O3 7_575 1.519(2)
